data_7014248
loop_
_publ_author_name
'Schaefer, Carsten'
'Gleiter, Rolf'
'Rominger, Frank'

_publ_section_title
;
 A stepwise degradation of sterically hindered CpCo-cyclobutadiene
 complexes.
;
_journal_issue 24
_journal_name_full 'Dalton transactions (Cambridge, England : 2003)'
_journal_page_first 4146
_journal_page_last 4151
_journal_paper_doi 10.1039/b412167h
_journal_year 2004
_chemical_formula_sum 'C20 H38 O4 Si2'
_chemical_formula_weight 398.68
_chemical_name_common cs47
_chemical_name_systematic
;
?
;
_space_group_IT_number 14
_symmetry_cell_setting monoclinic
_symmetry_space_group_name_Hall '-P 2yn'
_symmetry_space_group_name_H-M 'P 1 21/n 1'
_atom_sites_solution_hydrogens geom
_atom_sites_solution_primary direct
_atom_sites_solution_secondary difmap
_audit_creation_method SHELXL-97
_cell_angle_alpha 90.00
_cell_angle_beta 103.263(1)
_cell_angle_gamma 90.00
_cell_formula_units_Z 4
_cell_length_a 11.4042(9)
_cell_length_b 11.8988(9)
_cell_length_c 17.095(1)
_cell_measurement_reflns_used 5502
_cell_measurement_temperature 100(2)
_cell_measurement_theta_max 28.33
_cell_measurement_theta_min 2.45
_cell_volume 2257.9(3)
_computing_cell_refinement 'Bruker SMART'
_computing_data_collection 'Bruker SMART'
_computing_data_reduction 'Bruker SAINT'
_computing_molecular_graphics 'Bruker SHELXTL'
_computing_publication_material 'Bruker SHELXTL'
_computing_structure_refinement 'SHELXL-97 (Sheldrick, 1997)'
_computing_structure_solution 'SHELXS-97 (Sheldrick, 1990)'
_diffrn_ambient_temperature 100(2)
_diffrn_measured_fraction_theta_full 0.998
_diffrn_measured_fraction_theta_max 0.998
_diffrn_measurement_device_type 'CCD area detector'
_diffrn_measurement_method 'phi and omega scans'
_diffrn_radiation_monochromator graphite
_diffrn_radiation_source 'fine-focus sealed tube'
_diffrn_radiation_type MoK\a
_diffrn_radiation_wavelength 0.71073
_diffrn_reflns_av_R_equivalents 0.0229
_diffrn_reflns_av_sigmaI/netI 0.0195
_diffrn_reflns_limit_h_max 15
_diffrn_reflns_limit_h_min -15
_diffrn_reflns_limit_k_max 15
_diffrn_reflns_limit_k_min -15
_diffrn_reflns_limit_l_max 22
_diffrn_reflns_limit_l_min -22
_diffrn_reflns_number 23368
_diffrn_reflns_theta_full 28.34
_diffrn_reflns_theta_max 28.34
_diffrn_reflns_theta_min 1.96
_exptl_absorpt_coefficient_mu 0.178
_exptl_absorpt_correction_T_max 0.9790
_exptl_absorpt_correction_T_min 0.9420
_exptl_absorpt_correction_type multi-scan
_exptl_absorpt_process_details 'Blessing, Acta Cryst. (1995) A51 33-38.'
_exptl_crystal_colour colourless
_exptl_crystal_density_diffrn 1.173
_exptl_crystal_density_meas 0
_exptl_crystal_density_method 'not measured'
_exptl_crystal_description irregular
_exptl_crystal_F_000 872
_exptl_crystal_size_max 0.34
_exptl_crystal_size_mid 0.25
_exptl_crystal_size_min 0.12
_refine_diff_density_max 0.411
_refine_diff_density_min -0.211
_refine_diff_density_rms 0.052
_refine_ls_extinction_method none
_refine_ls_goodness_of_fit_ref 1.055
_refine_ls_hydrogen_treatment refall
_refine_ls_matrix_type full
_refine_ls_number_parameters 387
_refine_ls_number_reflns 5607
_refine_ls_number_restraints 0
_refine_ls_restrained_S_all 1.055
_refine_ls_R_factor_all 0.0405
_refine_ls_R_factor_gt 0.0356
_refine_ls_shift/su_max 0.001
_refine_ls_shift/su_mean 0.000
_refine_ls_structure_factor_coef Fsqd
_refine_ls_weighting_details 'calc w=1/[\s^2^(Fo^2^)+(0.0496P)^2^+0.8257P] where P=(Fo^2^+2Fc^2^)/3'
_refine_ls_weighting_scheme calc
_refine_ls_wR_factor_gt 0.0899
_refine_ls_wR_factor_ref 0.0933
_reflns_number_gt 5024
_reflns_number_total 5607
_reflns_threshold_expression >2sigma(I)
_cod_data_source_file b412167h.txt
_cod_data_source_block cs47
_cod_depositor_comments
;
The following automatic conversions were performed:
'_symmetry_cell_setting' value 'Monoclinic' changed to 'monoclinic'
according to '/home/saulius/struct/CIF-dictionaries/cif_core.dic'
dictionary named 'cif_core.dic' version 2.4.1 from 2010-06-29.

Automatic conversion script
Id: cif_fix_enum 1527 2010-12-29 10:47:43Z saulius 
;
_cod_original_sg_symbol_H-M P2(1)/n
_cod_database_code 7014248

loop_
_symmetry_equiv_pos_as_xyz
'x, y, z'
'-x+1/2, y+1/2, -z+1/2'
'-x, -y, -z'
'x-1/2, -y-1/2, z-1/2'

loop_
_atom_site_label
_atom_site_type_symbol
_atom_site_fract_x
_atom_site_fract_y
_atom_site_fract_z
_atom_site_U_iso_or_equiv
_atom_site_adp_type
_atom_site_occupancy
_atom_site_symmetry_multiplicity
_atom_site_calc_flag
_atom_site_refinement_flags
_atom_site_disorder_assembly
_atom_site_disorder_group
Si1 Si -0.07545(3) 0.72733(3) 0.20649(2) 0.01889(9) Uani 1 1 d . . .
Si2 Si 0.43909(3) 0.77944(3) 0.043184(19) 0.01587(9) Uani 1 1 d . . .
O1 O -0.09526(7) 0.68583(7) 0.11297(5) 0.01753(17) Uani 1 1 d . . .
O2 O 0.06155(8) 0.77601(7) 0.23620(5) 0.01984(18) Uani 1 1 d . . .
O3 O 0.44351(7) 0.72425(7) 0.13183(5) 0.01652(17) Uani 1 1 d . . .
O4 O 0.34616(7) 0.70876(7) -0.02702(5) 0.01721(17) Uani 1 1 d . . .
C1 C 0.19255(10) 0.67395(9) 0.04710(6) 0.0141(2) Uani 1 1 d . . .
C2 C 0.09875(10) 0.69311(9) 0.08129(6) 0.0139(2) Uani 1 1 d . . .
C3 C 0.15948(10) 0.64387(9) 0.16257(6) 0.0135(2) Uani 1 1 d . . .
C4 C 0.26342(10) 0.60574(9) 0.11889(6) 0.0134(2) Uani 1 1 d . . .
C5 C -0.03372(10) 0.72566(10) 0.05367(7) 0.0163(2) Uani 1 1 d . . .
C6 C -0.09487(11) 0.66139(11) -0.02216(7) 0.0198(2) Uani 1 1 d . . .
C7 C -0.05159(12) 0.85265(11) 0.04227(9) 0.0241(3) Uani 1 1 d . . .
C8 C -0.11033(13) 0.60401(13) 0.26340(8) 0.0282(3) Uani 1 1 d . . .
C9 C -0.17561(13) 0.84508(13) 0.21910(10) 0.0309(3) Uani 1 1 d . . .
C10 C 0.17677(10) 0.72444(10) 0.23555(7) 0.0162(2) Uani 1 1 d . . .
C11 C 0.25899(11) 0.82407(10) 0.23126(8) 0.0195(2) Uani 1 1 d . . .
C12 C 0.21348(12) 0.65990(12) 0.31456(7) 0.0225(3) Uani 1 1 d . . .
C13 C 0.40285(10) 0.61342(9) 0.14622(7) 0.0153(2) Uani 1 1 d . . .
C14 C 0.45379(11) 0.58925(11) 0.23502(7) 0.0198(2) Uani 1 1 d . . .
C15 C 0.45693(11) 0.52534(11) 0.09894(8) 0.0202(2) Uani 1 1 d . . .
C16 C 0.39444(13) 0.92803(11) 0.05075(9) 0.0249(3) Uani 1 1 d . . .
C17 C 0.58572(12) 0.76759(12) 0.01502(9) 0.0237(3) Uani 1 1 d . . .
C18 C 0.21861(10) 0.69071(10) -0.03533(7) 0.0170(2) Uani 1 1 d . . .
C19 C 0.18842(12) 0.58420(12) -0.08570(7) 0.0243(3) Uani 1 1 d . . .
C20 C 0.15498(12) 0.79218(13) -0.08091(8) 0.0260(3) Uani 1 1 d . . .
H3 H 0.1182(12) 0.5795(11) 0.1765(8) 0.009(3) Uiso 1 1 d . . .
H4 H 0.2463(13) 0.5269(13) 0.1085(9) 0.018(3) Uiso 1 1 d . . .
H6A H -0.0776(15) 0.5811(15) -0.0140(10) 0.029(4) Uiso 1 1 d . . .
H6B H -0.0684(15) 0.6848(14) -0.0684(10) 0.025(4) Uiso 1 1 d . . .
H6C H -0.1801(15) 0.6724(14) -0.0319(9) 0.026(4) Uiso 1 1 d . . .
H7A H -0.0163(15) 0.8792(14) -0.0008(11) 0.031(4) Uiso 1 1 d . . .
H7B H -0.0150(14) 0.8909(13) 0.0903(10) 0.022(4) Uiso 1 1 d . . .
H7C H -0.1367(16) 0.8695(14) 0.0265(10) 0.029(4) Uiso 1 1 d . . .
H8A H -0.0603(16) 0.5384(15) 0.2585(11) 0.033(4) Uiso 1 1 d . . .
H8B H -0.1000(17) 0.6247(16) 0.3188(12) 0.041(5) Uiso 1 1 d . . .
H8C H -0.1922(19) 0.5841(17) 0.2426(12) 0.047(5) Uiso 1 1 d . . .
H9A H -0.1702(18) 0.9057(17) 0.1854(12) 0.045(5) Uiso 1 1 d . . .
H9B H -0.2595(17) 0.8153(16) 0.2071(11) 0.040(5) Uiso 1 1 d . . .
H9C H -0.1538(18) 0.8703(17) 0.2734(12) 0.045(5) Uiso 1 1 d . . .
H11A H 0.2250(15) 0.8693(14) 0.1825(10) 0.027(4) Uiso 1 1 d . . .
H11B H 0.3391(15) 0.8008(13) 0.2295(9) 0.022(4) Uiso 1 1 d . . .
H11C H 0.2622(15) 0.8728(15) 0.2767(10) 0.032(4) Uiso 1 1 d . . .
H12A H 0.1579(15) 0.6015(14) 0.3166(10) 0.028(4) Uiso 1 1 d . . .
H12B H 0.2141(15) 0.7101(14) 0.3589(10) 0.027(4) Uiso 1 1 d . . .
H12C H 0.2934(15) 0.6248(14) 0.3217(10) 0.029(4) Uiso 1 1 d . . .
H14A H 0.4368(14) 0.6513(13) 0.2688(9) 0.021(4) Uiso 1 1 d . . .
H14B H 0.5399(15) 0.5843(14) 0.2432(10) 0.027(4) Uiso 1 1 d . . .
H14C H 0.4221(14) 0.5189(14) 0.2513(9) 0.025(4) Uiso 1 1 d . . .
H15A H 0.5429(15) 0.5354(13) 0.1093(9) 0.023(4) Uiso 1 1 d . . .
H15B H 0.4396(14) 0.4502(14) 0.1174(9) 0.023(4) Uiso 1 1 d . . .
H15C H 0.4262(15) 0.5305(14) 0.0411(10) 0.027(4) Uiso 1 1 d . . .
H16A H 0.3220(17) 0.9329(15) 0.0684(11) 0.038(5) Uiso 1 1 d . . .
H16B H 0.3843(15) 0.9680(15) -0.0004(11) 0.034(4) Uiso 1 1 d . . .
H16C H 0.4588(17) 0.9661(16) 0.0891(11) 0.040(5) Uiso 1 1 d . . .
H17A H 0.6083(17) 0.6936(17) 0.0136(11) 0.040(5) Uiso 1 1 d . . .
H17B H 0.6449(17) 0.8074(16) 0.0508(11) 0.037(5) Uiso 1 1 d . . .
H17C H 0.5797(17) 0.7985(17) -0.0376(12) 0.043(5) Uiso 1 1 d . . .
H19A H 0.2356(15) 0.5156(15) -0.0563(11) 0.033(4) Uiso 1 1 d . . .
H19B H 0.2104(16) 0.5966(15) -0.1361(11) 0.036(5) Uiso 1 1 d . . .
H19C H 0.1013(16) 0.5692(14) -0.0975(10) 0.030(4) Uiso 1 1 d . . .
H20A H 0.1722(15) 0.8597(15) -0.0480(10) 0.029(4) Uiso 1 1 d . . .
H20B H 0.1821(16) 0.8035(15) -0.1283(11) 0.034(4) Uiso 1 1 d . . .
H20C H 0.0708(17) 0.7813(14) -0.0976(10) 0.032(5) Uiso 1 1 d . . .

loop_
_atom_site_aniso_label
_atom_site_aniso_U_11
_atom_site_aniso_U_22
_atom_site_aniso_U_33
_atom_site_aniso_U_23
_atom_site_aniso_U_13
_atom_site_aniso_U_12
Si1 0.01547(16) 0.02337(18) 0.01972(17) -0.00643(12) 0.00794(12) -0.00386(12)
Si2 0.01478(15) 0.01617(16) 0.01811(16) -0.00088(11) 0.00673(12) -0.00239(11)
O1 0.0148(4) 0.0217(4) 0.0172(4) -0.0023(3) 0.0061(3) -0.0027(3)
O2 0.0159(4) 0.0229(4) 0.0223(4) -0.0088(3) 0.0078(3) -0.0027(3)
O3 0.0163(4) 0.0167(4) 0.0169(4) -0.0016(3) 0.0043(3) -0.0039(3)
O4 0.0145(4) 0.0224(4) 0.0162(4) -0.0008(3) 0.0064(3) -0.0036(3)
C1 0.0145(5) 0.0147(5) 0.0126(5) -0.0004(4) 0.0022(4) -0.0022(4)
C2 0.0139(5) 0.0137(5) 0.0138(5) -0.0005(4) 0.0025(4) -0.0017(4)
C3 0.0137(5) 0.0142(5) 0.0127(5) -0.0011(4) 0.0036(4) -0.0017(4)
C4 0.0140(5) 0.0145(5) 0.0120(5) -0.0007(4) 0.0037(4) -0.0011(4)
C5 0.0138(5) 0.0182(5) 0.0173(5) 0.0012(4) 0.0043(4) -0.0007(4)
C6 0.0144(5) 0.0279(6) 0.0162(5) 0.0012(5) 0.0016(4) -0.0017(5)
C7 0.0200(6) 0.0199(6) 0.0328(7) 0.0043(5) 0.0067(5) 0.0032(5)
C8 0.0291(7) 0.0368(8) 0.0213(6) -0.0030(5) 0.0107(5) -0.0117(6)
C9 0.0202(6) 0.0360(8) 0.0387(8) -0.0159(6) 0.0116(6) -0.0002(5)
C10 0.0146(5) 0.0195(5) 0.0153(5) -0.0041(4) 0.0048(4) -0.0023(4)
C11 0.0176(5) 0.0196(6) 0.0224(6) -0.0067(5) 0.0069(4) -0.0035(4)
C12 0.0235(6) 0.0311(7) 0.0136(5) -0.0019(5) 0.0055(4) -0.0049(5)
C13 0.0146(5) 0.0151(5) 0.0160(5) -0.0004(4) 0.0034(4) -0.0009(4)
C14 0.0171(5) 0.0237(6) 0.0171(5) 0.0013(5) 0.0011(4) 0.0006(4)
C15 0.0193(6) 0.0198(6) 0.0222(6) -0.0022(5) 0.0065(5) 0.0031(4)
C16 0.0289(7) 0.0182(6) 0.0310(7) -0.0003(5) 0.0139(6) -0.0008(5)
C17 0.0181(6) 0.0271(7) 0.0280(7) -0.0009(5) 0.0101(5) -0.0030(5)
C18 0.0140(5) 0.0235(6) 0.0139(5) 0.0016(4) 0.0040(4) -0.0034(4)
C19 0.0247(6) 0.0340(7) 0.0159(5) -0.0073(5) 0.0082(5) -0.0110(5)
C20 0.0201(6) 0.0356(7) 0.0220(6) 0.0131(5) 0.0042(5) -0.0009(5)

loop_
_atom_type_symbol
_atom_type_description
_atom_type_scat_dispersion_real
_atom_type_scat_dispersion_imag
_atom_type_scat_source
C C 0.0033 0.0016 'International Tables Vol C Tables 4.2.6.8 and 6.1.1.4'
H H 0.0000 0.0000 'International Tables Vol C Tables 4.2.6.8 and 6.1.1.4'
O O 0.0106 0.0060 'International Tables Vol C Tables 4.2.6.8 and 6.1.1.4'
Si Si 0.0817 0.0704 'International Tables Vol C Tables 4.2.6.8 and 6.1.1.4'

loop_
_geom_angle_atom_site_label_1
_geom_angle_atom_site_label_2
_geom_angle_atom_site_label_3
_geom_angle
_geom_angle_site_symmetry_1
_geom_angle_site_symmetry_3
_geom_angle_publ_flag
O2 Si1 O1 108.55(4) . . ?
O2 Si1 C9 105.48(6) . . ?
O1 Si1 C9 113.01(6) . . ?
O2 Si1 C8 114.99(6) . . ?
O1 Si1 C8 105.99(6) . . ?
C9 Si1 C8 109.00(7) . . ?
O4 Si2 O3 110.39(4) . . ?
O4 Si2 C17 103.99(5) . . ?
O3 Si2 C17 111.83(6) . . ?
O4 Si2 C16 113.51(6) . . ?
O3 Si2 C16 105.55(5) . . ?
C17 Si2 C16 111.75(6) . . ?
C5 O1 Si1 127.42(7) . . ?
C10 O2 Si1 130.54(7) . . ?
C13 O3 Si2 125.60(7) . . ?
C18 O4 Si2 127.99(7) . . ?
C2 C1 C18 136.26(10) . . ?
C2 C1 C4 93.85(9) . . ?
C18 C1 C4 129.13(10) . . ?
C1 C2 C3 95.20(9) . . ?
C1 C2 C5 137.31(10) . . ?
C3 C2 C5 126.28(9) . . ?
C2 C3 C10 116.38(9) . . ?
C2 C3 C4 85.06(8) . . ?
C10 C3 C4 125.34(9) . . ?
C2 C3 H3 112.9(8) . . ?
C10 C3 H3 105.9(8) . . ?
C4 C3 H3 110.3(8) . . ?
C1 C4 C13 121.56(9) . . ?
C1 C4 C3 85.01(8) . . ?
C13 C4 C3 131.12(9) . . ?
C1 C4 H4 108.6(9) . . ?
C13 C4 H4 105.2(9) . . ?
C3 C4 H4 102.7(9) . . ?
O1 C5 C2 107.86(9) . . ?
O1 C5 C6 103.37(9) . . ?
C2 C5 C6 111.23(9) . . ?
O1 C5 C7 110.03(10) . . ?
C2 C5 C7 112.54(10) . . ?
C6 C5 C7 111.37(10) . . ?
C5 C6 H6A 109.3(10) . . ?
C5 C6 H6B 112.9(10) . . ?
H6A C6 H6B 108.2(14) . . ?
C5 C6 H6C 109.1(10) . . ?
H6A C6 H6C 108.8(14) . . ?
H6B C6 H6C 108.6(13) . . ?
C5 C7 H7A 110.6(10) . . ?
C5 C7 H7B 110.2(10) . . ?
H7A C7 H7B 108.9(14) . . ?
C5 C7 H7C 109.6(10) . . ?
H7A C7 H7C 106.7(14) . . ?
H7B C7 H7C 110.8(14) . . ?
Si1 C8 H8A 112.7(10) . . ?
Si1 C8 H8B 108.8(11) . . ?
H8A C8 H8B 110.3(15) . . ?
Si1 C8 H8C 108.2(12) . . ?
H8A C8 H8C 108.1(16) . . ?
H8B C8 H8C 108.7(16) . . ?
Si1 C9 H9A 112.5(12) . . ?
Si1 C9 H9B 107.2(11) . . ?
H9A C9 H9B 110.1(16) . . ?
Si1 C9 H9C 108.7(12) . . ?
H9A C9 H9C 108.6(17) . . ?
H9B C9 H9C 109.7(16) . . ?
O2 C10 C11 103.85(9) . . ?
O2 C10 C12 105.71(9) . . ?
C11 C10 C12 112.78(10) . . ?
O2 C10 C3 108.62(9) . . ?
C11 C10 C3 114.12(9) . . ?
C12 C10 C3 111.07(10) . . ?
C10 C11 H11A 109.7(10) . . ?
C10 C11 H11B 112.1(9) . . ?
H11A C11 H11B 108.7(13) . . ?
C10 C11 H11C 109.8(10) . . ?
H11A C11 H11C 106.5(14) . . ?
H11B C11 H11C 109.8(13) . . ?
C10 C12 H12A 110.6(10) . . ?
C10 C12 H12B 109.6(10) . . ?
H12A C12 H12B 108.0(14) . . ?
C10 C12 H12C 112.4(10) . . ?
H12A C12 H12C 107.0(14) . . ?
H12B C12 H12C 109.0(14) . . ?
O3 C13 C14 106.23(9) . . ?
O3 C13 C15 110.58(9) . . ?
C14 C13 C15 106.75(10) . . ?
O3 C13 C4 110.52(9) . . ?
C14 C13 C4 114.75(9) . . ?
C15 C13 C4 107.95(9) . . ?
C13 C14 H14A 111.3(9) . . ?
C13 C14 H14B 107.5(10) . . ?
H14A C14 H14B 107.0(13) . . ?
C13 C14 H14C 111.3(9) . . ?
H14A C14 H14C 109.9(13) . . ?
H14B C14 H14C 109.8(13) . . ?
C13 C15 H15A 109.4(10) . . ?
C13 C15 H15B 108.4(9) . . ?
H15A C15 H15B 109.0(13) . . ?
C13 C15 H15C 113.4(10) . . ?
H15A C15 H15C 107.0(13) . . ?
H15B C15 H15C 109.4(13) . . ?
Si2 C16 H16A 110.8(11) . . ?
Si2 C16 H16B 112.3(10) . . ?
H16A C16 H16B 108.9(15) . . ?
Si2 C16 H16C 108.3(11) . . ?
H16A C16 H16C 109.5(16) . . ?
H16B C16 H16C 106.9(15) . . ?
Si2 C17 H17A 110.8(12) . . ?
Si2 C17 H17B 110.7(11) . . ?
H17A C17 H17B 109.8(16) . . ?
Si2 C17 H17C 109.9(12) . . ?
H17A C17 H17C 107.6(16) . . ?
H17B C17 H17C 107.9(16) . . ?
O4 C18 C1 109.59(9) . . ?
O4 C18 C19 105.70(9) . . ?
C1 C18 C19 110.34(10) . . ?
O4 C18 C20 106.42(9) . . ?
C1 C18 C20 113.95(10) . . ?
C19 C18 C20 110.44(11) . . ?
C18 C19 H19A 110.8(10) . . ?
C18 C19 H19B 107.8(11) . . ?
H19A C19 H19B 109.9(14) . . ?
C18 C19 H19C 110.7(10) . . ?
H19A C19 H19C 110.1(14) . . ?
H19B C19 H19C 107.6(14) . . ?
C18 C20 H20A 110.4(10) . . ?
C18 C20 H20B 109.9(11) . . ?
H20A C20 H20B 108.4(15) . . ?
C18 C20 H20C 112.1(11) . . ?
H20A C20 H20C 110.0(14) . . ?
H20B C20 H20C 105.8(15) . . ?

loop_
_geom_bond_atom_site_label_1
_geom_bond_atom_site_label_2
_geom_bond_distance
_geom_bond_site_symmetry_2
_geom_bond_publ_flag
Si1 O2 1.6342(9) . ?
Si1 O1 1.6386(9) . ?
Si1 C9 1.8514(15) . ?
Si1 C8 1.8535(15) . ?
Si2 O4 1.6392(9) . ?
Si2 O3 1.6417(9) . ?
Si2 C17 1.8487(13) . ?
Si2 C16 1.8525(14) . ?
O1 C5 1.4391(13) . ?
O2 C10 1.4525(14) . ?
O3 C13 1.4377(13) . ?
O4 C18 1.4448(13) . ?
C1 C2 1.3508(15) . ?
C1 C18 1.5185(15) . ?
C1 C4 1.5372(15) . ?
C2 C3 1.5206(15) . ?
C2 C5 1.5258(15) . ?
C3 C10 1.5497(15) . ?
C3 C4 1.6047(15) . ?
C3 H3 0.958(14) . ?
C4 C13 1.5537(15) . ?
C4 H4 0.967(15) . ?
C5 C6 1.5287(16) . ?
C5 C7 1.5311(17) . ?
C6 H6A 0.979(18) . ?
C6 H6B 0.950(17) . ?
C6 H6C 0.957(17) . ?
C7 H7A 0.969(18) . ?
C7 H7B 0.947(16) . ?
C7 H7C 0.966(17) . ?
C8 H8A 0.982(18) . ?
C8 H8B 0.96(2) . ?
C8 H8C 0.95(2) . ?
C9 H9A 0.93(2) . ?
C9 H9B 1.00(2) . ?
C9 H9C 0.95(2) . ?
C10 C11 1.5236(16) . ?
C10 C12 1.5264(17) . ?
C11 H11A 0.993(17) . ?
C11 H11B 0.962(16) . ?
C11 H11C 0.964(18) . ?
C12 H12A 0.946(17) . ?
C12 H12B 0.964(17) . ?
C12 H12C 0.985(17) . ?
C13 C14 1.5231(16) . ?
C13 C15 1.5365(16) . ?
C14 H14A 0.984(16) . ?
C14 H14B 0.962(17) . ?
C14 H14C 0.977(17) . ?
C15 H15A 0.963(16) . ?
C15 H15B 0.983(16) . ?
C15 H15C 0.973(17) . ?
C16 H16A 0.945(19) . ?
C16 H16B 0.979(18) . ?
C16 H16C 0.976(19) . ?
C17 H17A 0.92(2) . ?
C17 H17B 0.930(19) . ?
C17 H17C 0.96(2) . ?
C18 C19 1.5265(17) . ?
C18 C20 1.5270(18) . ?
C19 H19A 1.041(18) . ?
C19 H19B 0.962(18) . ?
C19 H19C 0.983(17) . ?
C20 H20A 0.974(18) . ?
C20 H20B 0.941(19) . ?
C20 H20C 0.945(18) . ?

loop_
_geom_torsion_atom_site_label_1
_geom_torsion_atom_site_label_2
_geom_torsion_atom_site_label_3
_geom_torsion_atom_site_label_4
_geom_torsion
_geom_torsion_site_symmetry_1
_geom_torsion_site_symmetry_2
_geom_torsion_site_symmetry_3
_geom_torsion_site_symmetry_4
_geom_torsion_publ_flag
O2 Si1 O1 C5 -25.95(10) . . . . ?
C9 Si1 O1 C5 90.69(10) . . . . ?
C8 Si1 O1 C5 -149.99(10) . . . . ?
O1 Si1 O2 C10 -54.45(11) . . . . ?
C9 Si1 O2 C10 -175.84(11) . . . . ?
C8 Si1 O2 C10 64.04(12) . . . . ?
O4 Si2 O3 C13 17.28(10) . . . . ?
C17 Si2 O3 C13 -97.97(9) . . . . ?
C16 Si2 O3 C13 140.31(9) . . . . ?
O3 Si2 O4 C18 60.30(10) . . . . ?
C17 Si2 O4 C18 -179.61(9) . . . . ?
C16 Si2 O4 C18 -57.96(11) . . . . ?
C18 C1 C2 C3 177.72(13) . . . . ?
C4 C1 C2 C3 7.61(9) . . . . ?
C18 C1 C2 C5 10.6(2) . . . . ?
C4 C1 C2 C5 -159.50(13) . . . . ?
C1 C2 C3 C10 119.95(10) . . . . ?
C5 C2 C3 C10 -70.87(14) . . . . ?
C1 C2 C3 C4 -7.30(8) . . . . ?
C5 C2 C3 C4 161.89(11) . . . . ?
C2 C1 C4 C13 -143.35(10) . . . . ?
C18 C1 C4 C13 45.45(16) . . . . ?
C2 C1 C4 C3 -7.20(8) . . . . ?
C18 C1 C4 C3 -178.40(11) . . . . ?
C2 C3 C4 C1 6.40(7) . . . . ?
C10 C3 C4 C1 -112.64(11) . . . . ?
C2 C3 C4 C13 134.81(12) . . . . ?
C10 C3 C4 C13 15.77(18) . . . . ?
Si1 O1 C5 C2 65.21(12) . . . . ?
Si1 O1 C5 C6 -176.91(8) . . . . ?
Si1 O1 C5 C7 -57.88(13) . . . . ?
C1 C2 C5 O1 155.31(13) . . . . ?
C3 C2 C5 O1 -8.69(14) . . . . ?
C1 C2 C5 C6 42.62(18) . . . . ?
C3 C2 C5 C6 -121.38(12) . . . . ?
C1 C2 C5 C7 -83.14(17) . . . . ?
C3 C2 C5 C7 112.86(12) . . . . ?
Si1 O2 C10 C11 153.48(9) . . . . ?
Si1 O2 C10 C12 -87.59(11) . . . . ?
Si1 O2 C10 C3 31.67(14) . . . . ?
C2 C3 C10 O2 52.16(12) . . . . ?
C4 C3 C10 O2 155.68(10) . . . . ?
C2 C3 C10 C11 -63.16(13) . . . . ?
C4 C3 C10 C11 40.36(15) . . . . ?
C2 C3 C10 C12 168.00(9) . . . . ?
C4 C3 C10 C12 -88.47(13) . . . . ?
Si2 O3 C13 C14 165.75(8) . . . . ?
Si2 O3 C13 C15 50.29(12) . . . . ?
Si2 O3 C13 C4 -69.18(11) . . . . ?
C1 C4 C13 O3 32.47(13) . . . . ?
C3 C4 C13 O3 -81.15(13) . . . . ?
C1 C4 C13 C14 152.55(10) . . . . ?
C3 C4 C13 C14 38.92(16) . . . . ?
C1 C4 C13 C15 -88.57(12) . . . . ?
C3 C4 C13 C15 157.80(11) . . . . ?
Si2 O4 C18 C1 -37.76(13) . . . . ?
Si2 O4 C18 C19 -156.66(8) . . . . ?
Si2 O4 C18 C20 85.88(11) . . . . ?
C2 C1 C18 O4 150.95(13) . . . . ?
C4 C1 C18 O4 -41.80(15) . . . . ?
C2 C1 C18 C19 -93.06(16) . . . . ?
C4 C1 C18 C19 74.19(14) . . . . ?
C2 C1 C18 C20 31.85(19) . . . . ?
C4 C1 C18 C20 -160.90(11) . . . . ?
